data_4000491
_journal_name_full 'Chemistry of Materials'
_journal_paper_doi 10.1021/cm048820o
_journal_year 2004
_chemical_formula_sum 'C3.25 H2.75 F Ga2.5 N1.5 O11 P2'
_chemical_formula_weight 494.06
_space_group_IT_number 2
_symmetry_cell_setting triclinic
_symmetry_space_group_name_Hall '-P 1'
_symmetry_space_group_name_H-M 'P -1'
_atom_sites_solution_hydrogens geom
_atom_sites_solution_primary direct
_atom_sites_solution_secondary difmap
_cell_angle_alpha 111.9300(10)
_cell_angle_beta 103.6550(10)
_cell_angle_gamma 101.9030(10)
_cell_formula_units_Z 2
_cell_length_a 8.1217(6)
_cell_length_b 8.9601(6)
_cell_length_c 10.4611(8)
_cell_measurement_temperature 293(2)
_cell_volume 648.59(8)
_diffrn_ambient_temperature 293(2)
_diffrn_radiation_monochromator graphite
_diffrn_radiation_source 'fine-focus sealed tube'
_diffrn_radiation_type MoK\a
_diffrn_radiation_wavelength 0.71073
_diffrn_reflns_av_R_equivalents 0.0340
_diffrn_reflns_av_sigmaI/netI 0.0754
_diffrn_reflns_limit_h_max 11
_diffrn_reflns_limit_h_min -10
_diffrn_reflns_limit_k_max 11
_diffrn_reflns_limit_k_min -12
_diffrn_reflns_limit_l_max 12
_diffrn_reflns_limit_l_min -14
_diffrn_reflns_number 4604
_diffrn_reflns_theta_max 29.73
_diffrn_reflns_theta_min 2.24
_exptl_absorpt_coefficient_mu 5.488
_exptl_crystal_density_diffrn 2.530
_exptl_crystal_density_method 'not measured'
_exptl_crystal_F_000 475
_refine_ls_extinction_coef 0.006(2)
_refine_ls_extinction_expression Fc^*^=kFc[1+0.001xFc^2^\l^3^/sin(2\q)]^-1/4^
_refine_ls_extinction_method SHELXL
_refine_ls_goodness_of_fit_ref 1.018
_refine_ls_hydrogen_treatment mixed
_refine_ls_matrix_type full
_refine_ls_number_parameters 181
_refine_ls_number_reflns 3247
_refine_ls_number_restraints 7
_refine_ls_restrained_S_all 1.021
_refine_ls_R_factor_all 0.0764
_refine_ls_R_factor_gt 0.0598
_refine_ls_shift/su_max 0.031
_refine_ls_shift/su_mean 0.002
_refine_ls_structure_factor_coef Fsqd
_refine_ls_weighting_details 'calc w=1/[\s^2^(Fo^2^)+(0.1042P)^2^+0.0000P] where P=(Fo^2^+2Fc^2^)/3'
_refine_ls_weighting_scheme calc
_refine_ls_wR_factor_gt 0.1568
_refine_ls_wR_factor_ref 0.1654
_reflns_number_gt 2470
_reflns_number_total 3247
_reflns_threshold_expression >2sigma(I)
_cod_original_sg_symbol_H-M P-1
_cod_original_formula_sum 'C3.25 H2.75 F Ga2.50 N1.50 O11 P2'
_cod_database_code 4000491

loop_
_symmetry_equiv_pos_as_xyz
'x, y, z'
'-x, -y, -z'

loop_
_atom_site_label
_atom_site_type_symbol
_atom_site_fract_x
_atom_site_fract_y
_atom_site_fract_z
_atom_site_U_iso_or_equiv
_atom_site_adp_type
_atom_site_occupancy
_atom_site_symmetry_multiplicity
_atom_site_calc_flag
_atom_site_refinement_flags
_atom_site_disorder_assembly
_atom_site_disorder_group
Ga1 Ga 0.19859(9) 0.35167(8) 0.36296(7) 0.0116(2) Uani 1 1 d . . .
Ga2 Ga 0.72345(9) 0.00093(8) 0.44691(8) 0.0131(2) Uani 1 1 d . . .
Ga3 Ga 0.0000 0.0000 0.0000 0.0157(3) Uani 1 2 d S . .
P1 P 0.5492(2) 0.2743(2) 0.51644(18) 0.0125(3) Uani 1 1 d . . .
P2 P 0.9909(2) -0.0298(2) 0.29119(17) 0.0122(3) Uani 1 1 d . . .
F1 F 0.1449(5) 0.2270(5) 0.1580(4) 0.0185(8) Uani 1 1 d . . .
O1 O -0.0319(6) 0.4086(6) 0.3139(5) 0.0184(10) Uani 1 1 d . . .
O2 O 0.6784(6) 0.4429(6) 0.6417(5) 0.0178(10) Uani 1 1 d . . .
O3 O 0.2094(6) 0.4835(6) 0.5703(5) 0.0155(9) Uani 1 1 d . . .
O4 O 0.4102(6) 0.2945(6) 0.4065(5) 0.0204(10) Uani 1 1 d . . .
O5 O 1.0531(7) 0.1615(6) 0.3744(5) 0.0207(10) Uani 1 1 d . . .
O6 O 0.8061(6) -0.0989(6) 0.3001(6) 0.0220(11) Uani 1 1 d . . .
O7 O 0.6503(6) 0.1741(6) 0.4280(5) 0.0169(10) Uani 1 1 d . . .
O8 O 0.4713(7) 0.1733(6) 0.5912(6) 0.0215(10) Uani 1 1 d . . .
O9 O 0.2134(7) -0.0536(6) -0.0038(6) 0.0232(11) Uani 1 1 d . . .
O10 O 0.9782(8) -0.1004(6) 0.1321(5) 0.0249(11) Uani 1 1 d . . .
O11 O 1.1203(7) -0.1011(6) 0.3666(6) 0.0245(11) Uani 1 1 d . . .
C1 C -0.0693(8) 0.4778(8) 0.4255(7) 0.0144(12) Uani 1 1 d . . .
N1 N 0.5464(14) 0.1967(13) 0.1374(11) 0.039(2) Uiso 0.75 1 d PD . .
C2 C 0.494(3) 0.315(3) 0.068(2) 0.112(8) Uiso 0.75 1 d PD . .
C3 C 0.562(3) 0.296(4) -0.060(3) 0.188(16) Uiso 0.75 1 d PD . .
C4 C 0.766(3) 0.393(5) -0.002(3) 0.184(15) Uiso 0.75 1 d PD . .
N2 N 0.8495(19) 0.3727(18) -0.1126(15) 0.067(4) Uiso 0.75 1 d PD . .

loop_
_atom_site_aniso_label
_atom_site_aniso_U_11
_atom_site_aniso_U_22
_atom_site_aniso_U_33
_atom_site_aniso_U_23
_atom_site_aniso_U_13
_atom_site_aniso_U_12
Ga1 0.0087(3) 0.0088(3) 0.0172(4) 0.0058(3) 0.0055(3) 0.0011(2)
Ga2 0.0093(3) 0.0101(4) 0.0225(4) 0.0091(3) 0.0076(3) 0.0021(3)
Ga3 0.0171(5) 0.0128(5) 0.0153(5) 0.0056(4) 0.0067(4) 0.0008(4)
P1 0.0085(7) 0.0094(7) 0.0206(8) 0.0078(6) 0.0067(6) 0.0010(6)
P2 0.0113(7) 0.0097(7) 0.0148(8) 0.0052(6) 0.0063(6) 0.0001(6)
F1 0.021(2) 0.0139(19) 0.0161(18) 0.0043(15) 0.0082(16) -0.0010(15)
O1 0.015(2) 0.021(2) 0.019(2) 0.007(2) 0.0074(19) 0.0077(19)
O2 0.017(2) 0.011(2) 0.021(2) 0.0072(19) 0.0053(19) -0.0023(18)
O3 0.012(2) 0.015(2) 0.019(2) 0.0052(18) 0.0081(18) 0.0038(17)
O4 0.015(2) 0.021(2) 0.027(3) 0.012(2) 0.005(2) 0.0075(19)
O5 0.024(3) 0.012(2) 0.022(2) 0.005(2) 0.011(2) -0.0010(19)
O6 0.015(2) 0.016(2) 0.029(3) 0.002(2) 0.013(2) 0.0017(19)
O7 0.015(2) 0.015(2) 0.031(3) 0.015(2) 0.013(2) 0.0090(18)
O8 0.017(2) 0.016(2) 0.031(3) 0.012(2) 0.011(2) -0.0015(19)
O9 0.015(2) 0.020(2) 0.030(3) 0.003(2) 0.012(2) 0.007(2)
O10 0.040(3) 0.016(2) 0.018(2) 0.009(2) 0.014(2) 0.002(2)
O11 0.021(3) 0.026(3) 0.024(3) 0.010(2) 0.002(2) 0.009(2)
C1 0.011(3) 0.013(3) 0.021(3) 0.010(3) 0.004(3) 0.003(2)
